data_7106615
loop_
_publ_author_name
'Marco Wenzel'
'Mark E. Light'
'Anthony P. Davis'
'Philip A. Gale'

_publ_section_title
;
 Thiourea isosteres as anion receptors and transmembrane transporters
;
_journal_name_full Chem.Commun.
_journal_page_first 7641
_journal_paper_doi 10.1039/c1cc12439k
_journal_volume 47
_journal_year 2011
_chemical_formula_moiety 'C13 H20 N2 S'
_chemical_formula_sum 'C13 H20 N2 S'
_chemical_formula_weight 236.37
_chemical_name_systematic
;
?
;
_space_group_IT_number 19
_symmetry_cell_setting orthorhombic
_symmetry_space_group_name_Hall 'P 2ac 2ab'
_symmetry_space_group_name_H-M 'P 21 21 21'
_atom_sites_solution_hydrogens geom
_atom_sites_solution_primary direct
_atom_sites_solution_secondary difmap
_audit_creation_method SHELXL-97
_cell_angle_alpha 90.00
_cell_angle_beta 90.00
_cell_angle_gamma 90.00
_cell_formula_units_Z 4
_cell_length_a 8.5794(2)
_cell_length_b 10.2955(2)
_cell_length_c 15.2141(3)
_cell_measurement_reflns_used 1749
_cell_measurement_temperature 120(2)
_cell_measurement_theta_max 27.485
_cell_measurement_theta_min 2.910
_cell_volume 1343.85(5)
_computing_cell_refinement 'DENZO (Otwinowski & Minor, 1997) & COLLECT (Hooft, R.W.W., 1998)'
_computing_data_collection 'COLLECT (Hooft, R.W.W., 1998)'
_computing_data_reduction 'DENZO (Otwinowski & Minor, 1997) & COLLECT (Hooft, R.W.W., 1998)'
_computing_publication_material 'WINGX (Farrugia, 1998)'
_computing_structure_refinement 'SHELXL-97 (Sheldrick, 2008)'
_computing_structure_solution 'SHELXS-97 (Sheldrick, 1997)'
_diffrn_ambient_temperature 120(2)
_diffrn_detector_area_resol_mean 9.091
_diffrn_measured_fraction_theta_full 0.995
_diffrn_measured_fraction_theta_max 0.995
_diffrn_measurement_device_type 'Bruker-Nonius Roper CCD camera on \\k-goniostat'
_diffrn_measurement_method '\\f & \\w scans'
_diffrn_radiation_monochromator graphite
_diffrn_radiation_source 'Bruker-Nonius FR591 rotating anode'
_diffrn_radiation_type MoK\\a
_diffrn_radiation_wavelength 0.71073
_diffrn_reflns_av_R_equivalents 0.0416
_diffrn_reflns_av_sigmaI/netI 0.0534
_diffrn_reflns_limit_h_max 10
_diffrn_reflns_limit_h_min -11
_diffrn_reflns_limit_k_max 12
_diffrn_reflns_limit_k_min -13
_diffrn_reflns_limit_l_max 16
_diffrn_reflns_limit_l_min -19
_diffrn_reflns_number 10129
_diffrn_reflns_theta_full 27.50
_diffrn_reflns_theta_max 27.50
_diffrn_reflns_theta_min 3.09
_exptl_absorpt_coefficient_mu 0.218
_exptl_absorpt_correction_T_max 0.7456
_exptl_absorpt_correction_T_min 0.5976
_exptl_absorpt_correction_type multi-scan
_exptl_absorpt_process_details 'SADABS 2007/2 (Sheldrick, G.M., 2007)'
_exptl_crystal_colour colourless
_exptl_crystal_density_diffrn 1.168
_exptl_crystal_density_method 'not measured'
_exptl_crystal_description needle
_exptl_crystal_F_000 512
_exptl_crystal_size_max 0.4
_exptl_crystal_size_mid 0.15
_exptl_crystal_size_min 0.15
_refine_diff_density_max 0.162
_refine_diff_density_min -0.220
_refine_diff_density_rms 0.044
_refine_ls_abs_structure_details 'Flack H D (1983), Acta Cryst. A39, 876-881'
_refine_ls_abs_structure_Flack 0.00(6)
_refine_ls_extinction_method none
_refine_ls_goodness_of_fit_ref 1.049
_refine_ls_hydrogen_treatment constr
_refine_ls_matrix_type full
_refine_ls_number_parameters 145
_refine_ls_number_reflns 3059
_refine_ls_number_restraints 0
_refine_ls_restrained_S_all 1.049
_refine_ls_R_factor_all 0.0379
_refine_ls_R_factor_gt 0.0345
_refine_ls_shift/su_max 0.001
_refine_ls_shift/su_mean 0.000
_refine_ls_structure_factor_coef Fsqd
_refine_ls_weighting_details 'calc w=1/[\\s^2^(Fo^2^)+(0.0000P)^2^+0.4023P] where P=(Fo^2^+2Fc^2^)/3'
_refine_ls_weighting_scheme calc
_refine_ls_wR_factor_gt 0.0749
_refine_ls_wR_factor_ref 0.0769
_reflns_number_gt 2871
_reflns_number_total 3059
_reflns_threshold_expression >2\\s(I)
_cod_data_source_file c1cc12439k.txt
_cod_data_source_block 2010mw0006
_cod_database_code 7106615

loop_
_symmetry_equiv_pos_as_xyz
'x, y, z'
'-x+1/2, -y, z+1/2'
'-x, y+1/2, -z+1/2'
'x+1/2, -y+1/2, -z'

loop_
_atom_site_label
_atom_site_type_symbol
_atom_site_fract_x
_atom_site_fract_y
_atom_site_fract_z
_atom_site_U_iso_or_equiv
_atom_site_adp_type
_atom_site_occupancy
_atom_site_symmetry_multiplicity
_atom_site_calc_flag
_atom_site_refinement_flags
_atom_site_disorder_assembly
_atom_site_disorder_group
C1 C 0.93306(19) 0.20915(16) 1.15362(9) 0.0179(3) Uani 1 1 d . . .
C2 C 0.86297(19) 0.09576(16) 1.18371(10) 0.0198(3) Uani 1 1 d . . .
H2A H 0.8554 0.0236 1.1471 0.024 Uiso 1 1 calc R . .
C3 C 0.8042(2) 0.09095(16) 1.26902(9) 0.0222(3) Uani 1 1 d . . .
H3 H 0.7550 0.0158 1.2886 0.027 Uiso 1 1 calc R . .
C4 C 0.8178(2) 0.19629(17) 1.32521(10) 0.0232(4) Uani 1 1 d . . .
H4 H 0.7793 0.1916 1.3823 0.028 Uiso 1 1 calc R . .
C5 C 0.8896(2) 0.30888(18) 1.29539(10) 0.0252(4) Uani 1 1 d . . .
H5 H 0.8999 0.3799 1.3327 0.030 Uiso 1 1 calc R . .
C6 C 0.9462(2) 0.31544(17) 1.20961(10) 0.0214(3) Uani 1 1 d . . .
H6 H 0.9930 0.3914 1.1897 0.026 Uiso 1 1 calc R . .
C7 C 0.95120(19) 0.17951(15) 0.98937(9) 0.0175(3) Uani 1 1 d . . .
C8 C 1.0029(2) 0.20040(17) 0.82899(9) 0.0209(4) Uani 1 1 d . . .
H8A H 0.9555 0.1153 0.8233 0.025 Uiso 1 1 calc R . .
H8B H 1.1009 0.1989 0.7972 0.025 Uiso 1 1 calc R . .
C9 C 0.8962(2) 0.30063(17) 0.78714(10) 0.0228(4) Uani 1 1 d . . .
H9A H 0.9423 0.3862 0.7933 0.027 Uiso 1 1 calc R . .
H9B H 0.7970 0.3010 0.8177 0.027 Uiso 1 1 calc R . .
C10 C 0.8685(2) 0.27241(17) 0.68961(10) 0.0232(4) Uani 1 1 d . . .
H10A H 0.9683 0.2694 0.6597 0.028 Uiso 1 1 calc R . .
H10B H 0.8205 0.1875 0.6839 0.028 Uiso 1 1 calc R . .
C11 C 0.7653(2) 0.37251(16) 0.64448(10) 0.0226(4) Uani 1 1 d . . .
H11A H 0.8121 0.4577 0.6510 0.027 Uiso 1 1 calc R . .
H11B H 0.6646 0.3742 0.6734 0.027 Uiso 1 1 calc R . .
C12 C 0.7415(2) 0.34475(18) 0.54705(10) 0.0301(4) Uani 1 1 d . . .
H12A H 0.8424 0.3398 0.5185 0.036 Uiso 1 1 calc R . .
H12B H 0.6913 0.2609 0.5406 0.036 Uiso 1 1 calc R . .
C13 C 0.6432(3) 0.44719(19) 0.50089(11) 0.0372(5) Uani 1 1 d . . .
H13A H 0.6311 0.4242 0.4401 0.056 Uiso 1 1 calc R . .
H13B H 0.6940 0.5300 0.5051 0.056 Uiso 1 1 calc R . .
H13C H 0.5426 0.4520 0.5283 0.056 Uiso 1 1 calc R . .
N1 N 1.00146(17) 0.22265(14) 1.06918(8) 0.0204(3) Uani 1 1 d . . .
H1 H 1.0881 0.2646 1.0682 0.024 Uiso 1 1 calc R . .
N2 N 1.03433(17) 0.22563(14) 0.92178(8) 0.0214(3) Uani 1 1 d . . .
H2 H 1.1129 0.2742 0.9340 0.026 Uiso 1 1 calc R . .
S1 S 0.79950(5) 0.07550(4) 0.97535(2) 0.01949(10) Uani 1 1 d . . .

loop_
_atom_site_aniso_label
_atom_site_aniso_U_11
_atom_site_aniso_U_22
_atom_site_aniso_U_33
_atom_site_aniso_U_23
_atom_site_aniso_U_13
_atom_site_aniso_U_12
C1 0.0136(8) 0.0234(8) 0.0168(7) 0.0016(6) -0.0019(6) 0.0027(7)
C2 0.0192(8) 0.0204(8) 0.0199(7) 0.0012(6) -0.0020(6) 0.0007(7)
C3 0.0209(8) 0.0256(8) 0.0202(7) 0.0061(6) -0.0009(6) -0.0013(8)
C4 0.0214(9) 0.0326(9) 0.0155(6) 0.0026(6) 0.0007(6) 0.0017(8)
C5 0.0268(10) 0.0281(9) 0.0208(7) -0.0050(7) -0.0006(7) -0.0004(8)
C6 0.0209(9) 0.0225(8) 0.0208(7) 0.0008(6) -0.0010(6) -0.0035(7)
C7 0.0163(8) 0.0189(7) 0.0172(7) -0.0003(6) -0.0001(6) 0.0031(7)
C8 0.0192(8) 0.0285(9) 0.0150(7) -0.0014(6) 0.0017(6) -0.0011(7)
C9 0.0204(9) 0.0283(9) 0.0197(7) -0.0016(7) 0.0005(6) -0.0004(7)
C10 0.0250(9) 0.0267(8) 0.0180(7) -0.0022(7) -0.0005(7) 0.0012(8)
C11 0.0233(9) 0.0236(8) 0.0209(7) -0.0015(6) -0.0017(6) -0.0018(7)
C12 0.0371(11) 0.0331(10) 0.0202(7) -0.0018(7) -0.0052(7) 0.0053(8)
C13 0.0439(12) 0.0411(11) 0.0268(9) 0.0030(8) -0.0087(8) 0.0091(10)
N1 0.0179(7) 0.0279(7) 0.0153(6) -0.0003(6) 0.0003(5) -0.0046(6)
N2 0.0182(7) 0.0303(8) 0.0156(6) 0.0009(6) -0.0002(5) -0.0061(6)
S1 0.0181(2) 0.02165(19) 0.01870(17) -0.00167(15) -0.00052(15) -0.00260(17)

loop_
_atom_type_symbol
_atom_type_description
_atom_type_scat_dispersion_real
_atom_type_scat_dispersion_imag
_atom_type_scat_source
C C 0.0033 0.0016 'International Tables Vol C Tables 4.2.6.8 and 6.1.1.4'
H H 0.0000 0.0000 'International Tables Vol C Tables 4.2.6.8 and 6.1.1.4'
N N 0.0061 0.0033 'International Tables Vol C Tables 4.2.6.8 and 6.1.1.4'
S S 0.1246 0.1234 'International Tables Vol C Tables 4.2.6.8 and 6.1.1.4'

loop_
_geom_angle_atom_site_label_1
_geom_angle_atom_site_label_2
_geom_angle_atom_site_label_3
_geom_angle
_geom_angle_site_symmetry_1
_geom_angle_site_symmetry_3
_geom_angle_publ_flag
C2 C1 C6 119.58(14) . . ?
C2 C1 N1 123.99(14) . . ?
C6 C1 N1 116.34(14) . . ?
C1 C2 C3 119.54(15) . . ?
C4 C3 C2 121.09(16) . . ?
C3 C4 C5 119.27(14) . . ?
C4 C5 C6 120.04(15) . . ?
C1 C6 C5 120.46(16) . . ?
N2 C7 N1 113.59(14) . . ?
N2 C7 S1 122.37(12) . . ?
N1 C7 S1 124.04(11) . . ?
N2 C8 C9 113.30(13) . . ?
C8 C9 C10 111.77(13) . . ?
C11 C10 C9 113.52(14) . . ?
C10 C11 C12 112.96(14) . . ?
C13 C12 C11 113.17(15) . . ?
C7 N1 C1 130.06(14) . . ?
C7 N2 C8 125.52(15) . . ?

loop_
_geom_bond_atom_site_label_1
_geom_bond_atom_site_label_2
_geom_bond_distance
_geom_bond_site_symmetry_2
_geom_bond_publ_flag
C1 C2 1.391(2) . ?
C1 C6 1.391(2) . ?
C1 N1 1.4192(19) . ?
C2 C3 1.393(2) . ?
C3 C4 1.386(2) . ?
C4 C5 1.389(3) . ?
C5 C6 1.394(2) . ?
C7 N2 1.339(2) . ?
C7 N1 1.3629(18) . ?
C7 S1 1.6988(17) . ?
C8 N2 1.4606(18) . ?
C8 C9 1.519(2) . ?
C9 C10 1.531(2) . ?
C10 C11 1.522(2) . ?
C11 C12 1.523(2) . ?
C12 C13 1.522(3) . ?

loop_
_cod_related_entry_id
_cod_related_entry_database
_cod_related_entry_code
1 ChemSpider 2040035
